data_2105723
loop_
_publ_author_name
'Munn, Alexis S.'
'Clarkson, Guy J.'
'Walton, Richard I.'

_publ_section_title
;
 Distortions of a flexible metal-organic framework from substituted
 pendant ligands
;
_journal_coeditor_code BI5024
_journal_issue 1
_journal_name_full 'Acta Crystallographica Section B'
_journal_page_first 11
_journal_page_last 18
_journal_paper_doi 10.1107/S2052520613027224
_journal_volume 70
_journal_year 2014
_chemical_formula_moiety 'C13 H8 Br Co N O5'
_chemical_formula_sum 'C13 H8 Br Co N O5'
_chemical_formula_weight 397.04
_space_group_IT_number 14
_symmetry_cell_setting monoclinic
_symmetry_space_group_name_Hall '-P 2ybc'
_symmetry_space_group_name_H-M 'P 1 21/c 1'
_atom_sites_solution_hydrogens geom
_atom_sites_solution_primary direct
_atom_sites_solution_secondary difmap
_audit_creation_method SHELXL-97
_cell_angle_alpha 90.00
_cell_angle_beta 91.548(12)
_cell_angle_gamma 90.00
_cell_formula_units_Z 4
_cell_length_a 7.1962(8)
_cell_length_b 10.0563(13)
_cell_length_c 18.748(3)
_cell_measurement_reflns_used 1138
_cell_measurement_temperature 296(2)
_cell_measurement_theta_max 30.81
_cell_measurement_theta_min 3.25
_cell_volume 1356.2(3)
_computing_cell_refinement 'CrysAlisRED, (Oxford Diffraction, 2006)'
_computing_data_collection 'CrysAlisCCD (Oxford Diffraction, 2006)'
_computing_data_reduction CrysAlisRED
_computing_molecular_graphics 'SHELXTL (Sheldrick, 2008)'
_computing_publication_material SHELXTL
_computing_structure_refinement 'SHELXL97 (Sheldrick, 2008)'
_computing_structure_solution 'SHELXS97 (Sheldrick, 2008)'
_diffrn_ambient_temperature 296(2)
_diffrn_detector_area_resol_mean 10.2833
_diffrn_measured_fraction_theta_full 0.973
_diffrn_measured_fraction_theta_max 0.845
_diffrn_measurement_device_type 'Oxford Diffraction Gemini R'
_diffrn_measurement_method '\f & \w scans'
_diffrn_radiation_monochromator graphite
_diffrn_radiation_source 'Enhance (Mo) X-ray Source'
_diffrn_radiation_type MoK\a
_diffrn_radiation_wavelength 0.71073
_diffrn_reflns_av_R_equivalents 0.1379
_diffrn_reflns_av_sigmaI/netI 0.2605
_diffrn_reflns_limit_h_max 9
_diffrn_reflns_limit_h_min -9
_diffrn_reflns_limit_k_max 10
_diffrn_reflns_limit_k_min -14
_diffrn_reflns_limit_l_max 17
_diffrn_reflns_limit_l_min -26
_diffrn_reflns_number 6996
_diffrn_reflns_theta_full 25.00
_diffrn_reflns_theta_max 30.93
_diffrn_reflns_theta_min 3.48
_diffrn_standards_decay_% 0
_exptl_absorpt_coefficient_mu 4.231
_exptl_absorpt_correction_T_max 1.00
_exptl_absorpt_correction_T_min 0.62
_exptl_absorpt_correction_type multi-scan
_exptl_absorpt_process_details 'ABSPACK (Oxford Diffraction, 2006)'
_exptl_crystal_colour pink
_exptl_crystal_density_diffrn 1.944
_exptl_crystal_density_method 'not measured'
_exptl_crystal_description block
_exptl_crystal_F_000 780
_exptl_crystal_size_max 0.20
_exptl_crystal_size_mid 0.04
_exptl_crystal_size_min 0.03
_refine_diff_density_max 0.785
_refine_diff_density_min -1.456
_refine_ls_extinction_method none
_refine_ls_goodness_of_fit_ref 0.957
_refine_ls_hydrogen_treatment constr
_refine_ls_matrix_type full
_refine_ls_number_parameters 193
_refine_ls_number_reflns 3637
_refine_ls_number_restraints 54
_refine_ls_restrained_S_all 0.958
_refine_ls_R_factor_all 0.2520
_refine_ls_R_factor_gt 0.1037
_refine_ls_shift/su_max 0.000
_refine_ls_shift/su_mean 0.000
_refine_ls_structure_factor_coef Fsqd
_refine_ls_weighting_details 'calc w=1/[\s^2^(Fo^2^)+(0.1268P)^2^] where P=(Fo^2^+2Fc^2^)/3'
_refine_ls_weighting_scheme calc
_refine_ls_wR_factor_gt 0.2305
_refine_ls_wR_factor_ref 0.2889
_reflns_number_gt 1444
_reflns_number_total 3637
_reflns_threshold_expression I>2\s(I)
_cod_data_source_file bi5024sup1.cif
_cod_data_source_block Co-BDC-3-Br-PNO
_cod_original_cell_volume 1356.3(3)
_cod_original_sg_symbol_H-M 'P 21/c'
_cod_database_code 2105723
_cod_database_fobs_code 2105723

loop_
_symmetry_equiv_pos_as_xyz
'x, y, z'
'-x, y+1/2, -z+1/2'
'-x, -y, -z'
'x, -y-1/2, z-1/2'

loop_
_atom_site_type_symbol
_atom_site_label
_atom_site_fract_x
_atom_site_fract_y
_atom_site_fract_z
_atom_site_U_iso_or_equiv
_atom_site_adp_type
_atom_site_calc_flag
_atom_site_refinement_flags
_atom_site_occupancy
_atom_site_symmetry_multiplicity
Co Co1 -0.5000 0.5000 0.5000 0.0208(5) Uani d S 1 2
Co Co2 0.0000 0.5000 0.5000 0.0216(5) Uani d S 1 2
O O1 -0.1070(8) 0.6558(7) 0.4394(3) 0.0277(15) Uani d U 1 1
O O2 -0.4131(8) 0.6340(7) 0.4249(3) 0.0346(16) Uani d U 1 1
C C2 -0.2582(12) 0.6674(9) 0.4034(5) 0.0250(17) Uani d U 1 1
C C3 -0.2520(11) 0.7294(10) 0.3305(5) 0.026(2) Uani d U 1 1
C C4 -0.4137(12) 0.7512(14) 0.2914(5) 0.045(3) Uani d . 1 1
H H4 -0.5274 0.7293 0.3107 0.054 Uiso calc R 1 1
C C5 -0.4093(13) 0.8053(13) 0.2236(5) 0.049(3) Uani d . 1 1
H H5 -0.5200 0.8178 0.1978 0.058 Uiso calc R 1 1
C C6 -0.2433(12) 0.8410(10) 0.1937(5) 0.027(2) Uani d . 1 1
C C7 -0.0830(13) 0.8267(13) 0.2352(5) 0.052(4) Uani d . 1 1
H H7 0.0301 0.8558 0.2180 0.062 Uiso calc R 1 1
C C8 -0.0903(12) 0.7691(12) 0.3023(5) 0.038(3) Uani d . 1 1
H H8 0.0197 0.7573 0.3287 0.046 Uiso calc R 1 1
O O9 -0.3917(8) 0.8924(8) 0.0838(3) 0.0375(18) Uani d . 1 1
C C9 -0.2393(12) 0.8894(10) 0.1175(5) 0.026(2) Uani d . 1 1
O O10 -0.0837(8) 0.9204(7) 0.0949(3) 0.0334(17) Uani d . 1 1
O O11 -0.2488(7) 0.3928(6) 0.4868(3) 0.0234(15) Uani d . 1 1
N N12 -0.2450(11) 0.2659(11) 0.4844(6) 0.050(2) Uani d U 1 1
C C13 -0.2658(14) 0.1949(12) 0.5441(8) 0.055(3) Uani d U 1 1
H H13 -0.2871 0.2394 0.5866 0.067 Uiso calc R 1 1
Br Br14 -0.2821(3) -0.0329(2) 0.62917(14) 0.1247(10) Uani d . 1 1
C C14 -0.2569(16) 0.0591(14) 0.5446(8) 0.063(3) Uani d U 1 1
C C15 -0.2397(17) -0.0041(16) 0.4840(9) 0.076(3) Uani d U 1 1
H H15 -0.2392 -0.0965 0.4833 0.091 Uiso calc R 1 1
C C16 -0.2217(18) 0.0680(16) 0.4191(9) 0.077(3) Uani d U 1 1
H H16 -0.2089 0.0233 0.3761 0.093 Uiso calc R 1 1
C C17 -0.2236(16) 0.2019(14) 0.4209(8) 0.067(3) Uani d U 1 1
H H17 -0.2105 0.2504 0.3791 0.080 Uiso calc R 1 1

loop_
_atom_site_aniso_label
_atom_site_aniso_U_11
_atom_site_aniso_U_22
_atom_site_aniso_U_33
_atom_site_aniso_U_12
_atom_site_aniso_U_13
_atom_site_aniso_U_23
Co1 0.0186(8) 0.0256(10) 0.0182(9) 0.0005(8) 0.0029(6) 0.0001(8)
Co2 0.0218(9) 0.0267(11) 0.0165(9) 0.0024(8) 0.0028(6) -0.0008(9)
O1 0.028(3) 0.028(3) 0.027(3) -0.002(3) -0.008(2) 0.005(3)
O2 0.028(3) 0.041(4) 0.035(4) 0.000(3) 0.004(3) 0.009(3)
C2 0.031(4) 0.017(4) 0.027(4) 0.002(3) 0.003(3) 0.004(3)
C3 0.024(4) 0.025(5) 0.029(5) -0.001(4) 0.000(3) 0.001(4)
C4 0.015(5) 0.094(10) 0.027(6) -0.006(5) 0.003(4) 0.020(6)
C5 0.018(5) 0.097(11) 0.031(6) 0.000(6) -0.003(4) 0.021(7)
C6 0.033(5) 0.031(6) 0.017(5) 0.004(4) -0.002(4) 0.012(4)
C7 0.026(5) 0.102(11) 0.027(6) -0.019(6) -0.003(4) 0.019(7)
C8 0.022(5) 0.064(8) 0.028(6) -0.002(5) -0.004(4) 0.010(5)
O9 0.028(3) 0.058(5) 0.027(4) 0.000(3) -0.001(3) 0.016(4)
C9 0.020(5) 0.025(5) 0.034(6) 0.007(4) 0.000(4) -0.004(5)
O10 0.023(3) 0.053(5) 0.024(4) -0.004(3) 0.008(3) 0.013(3)
O11 0.018(3) 0.014(3) 0.038(4) 0.003(3) 0.006(3) 0.000(3)
N12 0.032(4) 0.043(5) 0.076(6) 0.003(4) -0.009(4) -0.008(4)
C13 0.034(4) 0.044(5) 0.088(6) -0.002(4) -0.006(5) 0.008(5)
Br14 0.1058(14) 0.0737(13) 0.194(3) -0.0049(10) -0.0060(14) 0.0708(15)
C14 0.041(5) 0.049(6) 0.099(7) -0.008(5) -0.009(5) 0.009(5)
C15 0.060(5) 0.057(6) 0.110(8) -0.005(5) -0.010(6) -0.008(6)
C16 0.066(5) 0.065(6) 0.100(7) 0.003(5) -0.009(5) -0.021(6)
C17 0.052(5) 0.060(6) 0.088(7) 0.010(5) -0.006(5) -0.019(5)

loop_
_atom_type_symbol
_atom_type_description
_atom_type_scat_dispersion_real
_atom_type_scat_dispersion_imag
_atom_type_scat_source
C C 0.0033 0.0016 'International Tables Vol C Tables 4.2.6.8 and 6.1.1.4'
H H 0.0000 0.0000 'International Tables Vol C Tables 4.2.6.8 and 6.1.1.4'
N N 0.0061 0.0033 'International Tables Vol C Tables 4.2.6.8 and 6.1.1.4'
O O 0.0106 0.0060 'International Tables Vol C Tables 4.2.6.8 and 6.1.1.4'
Co Co 0.3494 0.9721 'International Tables Vol C Tables 4.2.6.8 and 6.1.1.4'
Br Br -0.2901 2.4595 'International Tables Vol C Tables 4.2.6.8 and 6.1.1.4'

loop_
_geom_angle_atom_site_label_1
_geom_angle_atom_site_label_2
_geom_angle_atom_site_label_3
_geom_angle_site_symmetry_1
_geom_angle_site_symmetry_3
_geom_angle
O9 Co1 O9 4_576 2_445 180.0000(10)
O9 Co1 O2 4_576 3_466 86.4(3)
O9 Co1 O2 2_445 3_466 93.6(3)
O9 Co1 O2 4_576 . 93.6(3)
O9 Co1 O2 2_445 . 86.4(3)
O2 Co1 O2 3_466 . 180.0000(10)
O9 Co1 O11 4_576 3_466 87.1(2)
O9 Co1 O11 2_445 3_466 92.9(2)
O2 Co1 O11 3_466 3_466 88.7(2)
O2 Co1 O11 . 3_466 91.3(2)
O9 Co1 O11 4_576 . 92.9(2)
O9 Co1 O11 2_445 . 87.1(2)
O2 Co1 O11 3_466 . 91.3(2)
O2 Co1 O11 . . 88.7(2)
O11 Co1 O11 3_466 . 180.0(3)
O10 Co2 O10 4_576 2_545 180.00(16)
O10 Co2 O1 4_576 3_566 86.2(3)
O10 Co2 O1 2_545 3_566 93.8(3)
O10 Co2 O1 4_576 . 93.8(3)
O10 Co2 O1 2_545 . 86.2(3)
O1 Co2 O1 3_566 . 180.0(3)
O10 Co2 O11 4_576 . 91.9(2)
O10 Co2 O11 2_545 . 88.1(2)
O1 Co2 O11 3_566 . 88.8(2)
O1 Co2 O11 . . 91.2(2)
O10 Co2 O11 4_576 3_566 88.1(2)
O10 Co2 O11 2_545 3_566 91.9(2)
O1 Co2 O11 3_566 3_566 91.2(2)
O1 Co2 O11 . 3_566 88.8(2)
O11 Co2 O11 . 3_566 180.00(14)
C2 O1 Co2 . . 131.4(6)
C2 O2 Co1 . . 133.7(6)
O2 C2 O1 . . 124.6(9)
O2 C2 C3 . . 117.1(8)
O1 C2 C3 . . 118.3(8)
C8 C3 C4 . . 117.9(9)
C8 C3 C2 . . 121.7(8)
C4 C3 C2 . . 120.3(8)
C3 C4 C5 . . 120.8(8)
C3 C4 H4 . . 119.6
C5 C4 H4 . . 119.6
C6 C5 C4 . . 121.2(8)
C6 C5 H5 . . 119.4
C4 C5 H5 . . 119.4
C7 C6 C5 . . 117.6(9)
C7 C6 C9 . . 122.0(8)
C5 C6 C9 . . 120.5(8)
C6 C7 C8 . . 120.2(9)
C6 C7 H7 . . 119.9
C8 C7 H7 . . 119.9
C3 C8 C7 . . 122.2(9)
C3 C8 H8 . . 118.9
C7 C8 H8 . . 118.9
C9 O9 Co1 . 2_455 135.4(6)
O10 C9 O9 . . 127.2(9)
O10 C9 C6 . . 116.2(8)
O9 C9 C6 . . 116.6(8)
C9 O10 Co2 . 2 132.6(6)
N12 O11 Co2 . . 119.9(5)
N12 O11 Co1 . . 122.0(5)
Co2 O11 Co1 . . 116.8(3)
O11 N12 C13 . . 120.1(11)
O11 N12 C17 . . 120.3(11)
C13 N12 C17 . . 119.6(12)
N12 C13 C14 . . 122.2(14)
N12 C13 H13 . . 118.9
C14 C13 H13 . . 118.9
C15 C14 C13 . . 118.9(16)
C15 C14 Br14 . . 121.0(12)
C13 C14 Br14 . . 120.0(13)
C14 C15 C16 . . 120.4(16)
C14 C15 H15 . . 119.8
C16 C15 H15 . . 119.8
C17 C16 C15 . . 119.1(16)
C17 C16 H16 . . 120.4
C15 C16 H16 . . 120.4
C16 C17 N12 . . 119.6(16)
C16 C17 H17 . . 120.2
N12 C17 H17 . . 120.2

loop_
_geom_bond_atom_site_label_1
_geom_bond_atom_site_label_2
_geom_bond_site_symmetry_2
_geom_bond_distance
Co1 O9 4_576 2.044(6)
Co1 O9 2_445 2.044(6)
Co1 O2 3_466 2.059(6)
Co1 O2 . 2.059(6)
Co1 O11 3_466 2.125(5)
Co1 O11 . 2.125(5)
Co2 O10 4_576 2.057(6)
Co2 O10 2_545 2.057(6)
Co2 O1 3_566 2.072(6)
Co2 O1 . 2.072(6)
Co2 O11 . 2.099(5)
Co2 O11 3_566 2.099(5)
O1 C2 . 1.270(10)
O2 C2 . 1.241(10)
C2 C3 . 1.504(13)
C3 C8 . 1.351(12)
C3 C4 . 1.377(12)
C4 C5 . 1.382(13)
C4 H4 . 0.9300
C5 C6 . 1.381(13)
C5 H5 . 0.9300
C6 C7 . 1.381(12)
C6 C9 . 1.510(12)
C7 C8 . 1.389(13)
C7 H7 . 0.9300
C8 H8 . 0.9300
O9 C9 . 1.252(9)
O9 Co1 2_455 2.044(6)
C9 O10 . 1.247(10)
O10 Co2 2 2.057(6)
O11 N12 . 1.277(12)
N12 C13 . 1.340(16)
N12 C17 . 1.366(15)
C13 C14 . 1.367(17)
C13 H13 . 0.9300
Br14 C14 . 1.848(15)
C14 C15 . 1.31(2)
C15 C16 . 1.42(2)
C15 H15 . 0.9300
C16 C17 . 1.35(2)
C16 H16 . 0.9300
C17 H17 . 0.9300
